data_7020830
loop_
_publ_author_name
'Dey, Rajdip'
'Bhattacharya, Biswajit'
'Colacio, Enrique'
'Ghoshal, Debajyoti'

_publ_section_title
;
 Fabrication of metal-organic hybrid architectures using bridging diphenyl
 phosphate: Syntheses, characterization, magnetic properties and the
 effect of weak interactions on their crystal packing.
;
_journal_issue 6
_journal_name_full 'Dalton transactions (Cambridge, England : 2003)'
_journal_page_first 2094
_journal_page_last 2106
_journal_paper_doi 10.1039/c2dt32057f
_journal_volume 42
_journal_year 2013
_chemical_formula_sum 'C50 H50 N4 O9 P2 Zn'
_chemical_formula_weight 978.25
_chemical_name_systematic
;
?
;
_space_group_IT_number 15
_symmetry_cell_setting monoclinic
_symmetry_space_group_name_Hall '-C 2yc'
_symmetry_space_group_name_H-M 'C 1 2/c 1'
_atom_sites_solution_hydrogens geom
_atom_sites_solution_primary direct
_atom_sites_solution_secondary difmap
_audit_creation_method SHELXL-97
_cell_angle_alpha 90.00
_cell_angle_beta 109.3670(10)
_cell_angle_gamma 90.00
_cell_formula_units_Z 4
_cell_length_a 13.7022(3)
_cell_length_b 18.4230(3)
_cell_length_c 19.8629(5)
_cell_measurement_reflns_used 39325
_cell_measurement_temperature 293(2)
_cell_measurement_theta_max 27.6
_cell_measurement_theta_min 1.9
_cell_volume 4730.37(18)
_computing_cell_refinement 'SMART APEX II'
_computing_data_collection 'SMART APEX II (Bruker,2010)'
_computing_data_reduction 'SAINT (Bruker,2000)'
_computing_molecular_graphics 'Ortep-3v2 for windows (Farrugia, 1997)'
_computing_publication_material 'PLATON (Spek, 2008)'
_computing_structure_refinement 'SHELXL-97 (Sheldrick, 2008)'
_computing_structure_solution 'SHELXS-97 (Sheldrick, 2008)'
_diffrn_ambient_temperature 293(2)
_diffrn_measured_fraction_theta_full 0.995
_diffrn_measured_fraction_theta_max 0.995
_diffrn_measurement_device_type 'CCD area detector'
_diffrn_measurement_method 'phi and omega scans'
_diffrn_radiation_monochromator graphite
_diffrn_radiation_source 'fine-focus sealed tube'
_diffrn_radiation_type MoK\a
_diffrn_radiation_wavelength 0.71073
_diffrn_reflns_av_R_equivalents 0.0301
_diffrn_reflns_av_sigmaI/netI 0.0194
_diffrn_reflns_limit_h_max 17
_diffrn_reflns_limit_h_min -17
_diffrn_reflns_limit_k_max 23
_diffrn_reflns_limit_k_min -23
_diffrn_reflns_limit_l_max 25
_diffrn_reflns_limit_l_min -25
_diffrn_reflns_number 39325
_diffrn_reflns_theta_full 27.61
_diffrn_reflns_theta_max 27.61
_diffrn_reflns_theta_min 1.92
_exptl_absorpt_coefficient_mu 0.647
_exptl_absorpt_correction_T_max 0.8878
_exptl_absorpt_correction_T_min 0.8276
_exptl_absorpt_correction_type multi-scan
_exptl_absorpt_process_details
;
'XPREP' - A PROGRAM DATA PREPARATION & RECIPROCAL
SPACE EXPLORATION,
Bruker Analytical X-ray Systems, 1997
;
_exptl_crystal_colour colourless
_exptl_crystal_density_diffrn 1.374
_exptl_crystal_density_method 'not measured'
_exptl_crystal_description block
_exptl_crystal_F_000 2040
_exptl_crystal_size_max 0.25
_exptl_crystal_size_mid 0.15
_exptl_crystal_size_min 0.15
_refine_diff_density_max 0.221
_refine_diff_density_min -0.380
_refine_diff_density_rms 0.054
_refine_ls_extinction_method none
_refine_ls_goodness_of_fit_ref 1.039
_refine_ls_hydrogen_treatment noref
_refine_ls_matrix_type full
_refine_ls_number_parameters 304
_refine_ls_number_reflns 5462
_refine_ls_number_restraints 0
_refine_ls_restrained_S_all 1.039
_refine_ls_R_factor_all 0.0380
_refine_ls_R_factor_gt 0.0300
_refine_ls_shift/su_max 0.001
_refine_ls_shift/su_mean 0.000
_refine_ls_structure_factor_coef Fsqd
_refine_ls_weighting_details 'calc w=1/[\s^2^(Fo^2^)+(0.0451P)^2^+2.2574P] where P=(Fo^2^+2Fc^2^)/3'
_refine_ls_weighting_scheme calc
_refine_ls_wR_factor_gt 0.0788
_refine_ls_wR_factor_ref 0.0835
_reflns_number_gt 4646
_reflns_number_total 5462
_reflns_threshold_expression >2\s(I)
_cod_data_source_file c2dt32057f.txt
_cod_data_source_block complex9
_cod_depositor_comments
;
The following automatic conversions were performed:

'_symmetry_cell_setting' value 'Monoclinic' changed to 'monoclinic'
according to /home/saulius/struct/CIF-dictionaries/cif_core.dic
dictionary named 'cif_core.dic' version 2.4.2 from 2011-04-26.

Automatic conversion script
Id: cif_fix_values 1891 2012-01-12 08:04:46Z andrius 
;
_cod_original_sg_symbol_H-M C2/c
_cod_database_code 7020830

loop_
_symmetry_equiv_pos_as_xyz
'x, y, z'
'-x, y, -z+1/2'
'x+1/2, y+1/2, z'
'-x+1/2, y+1/2, -z+1/2'
'-x, -y, -z'
'x, -y, z-1/2'
'-x+1/2, -y+1/2, -z'
'x+1/2, -y+1/2, z-1/2'

loop_
_atom_site_label
_atom_site_type_symbol
_atom_site_fract_x
_atom_site_fract_y
_atom_site_fract_z
_atom_site_U_iso_or_equiv
_atom_site_adp_type
_atom_site_occupancy
_atom_site_symmetry_multiplicity
_atom_site_calc_flag
_atom_site_refinement_flags
Zn1 Zn 1.0000 0.0000 0.5000 0.02873(8) Uani 1 2 d S
O1 O 1.11661(8) -0.02406(6) 0.45398(6) 0.0359(2) Uani 1 1 d .
N1 N 1.01155(9) -0.10929(6) 0.54137(6) 0.0320(3) Uani 1 1 d .
C3 C 1.01341(11) -0.25131(8) 0.59350(8) 0.0356(3) Uani 1 1 d .
C7 C 1.11317(13) -0.34383(9) 0.68321(9) 0.0441(4) Uani 1 1 d .
H7A H 1.1728 -0.3312 0.6697 0.053 Uiso 1 1 calc R
H7B H 1.1142 -0.3135 0.7234 0.053 Uiso 1 1 calc R
C2 C 1.02128(12) -0.23781(8) 0.52695(9) 0.0386(3) Uani 1 1 d .
H2 H 1.0273 -0.2762 0.4982 0.046 Uiso 1 1 calc R
C6 C 1.01518(13) -0.32786(9) 0.62090(9) 0.0440(4) Uani 1 1 d .
H6A H 1.0102 -0.3617 0.5825 0.053 Uiso 1 1 calc R
H6B H 0.9555 -0.3352 0.6360 0.053 Uiso 1 1 calc R
C1 C 1.02024(12) -0.16738(8) 0.50338(8) 0.0369(3) Uani 1 1 d .
H1 H 1.0259 -0.1598 0.4585 0.044 Uiso 1 1 calc R
C8 C 1.12171(12) -0.42252(8) 0.70619(8) 0.0377(3) Uani 1 1 d .
H8A H 1.0574 -0.4370 0.7128 0.045 Uiso 1 1 calc R
H8B H 1.1304 -0.4521 0.6682 0.045 Uiso 1 1 calc R
C4 C 1.00608(14) -0.19110(9) 0.63341(9) 0.0436(4) Uani 1 1 d .
H4 H 1.0017 -0.1972 0.6788 0.052 Uiso 1 1 calc R
C5 C 1.00531(13) -0.12243(9) 0.60616(8) 0.0390(3) Uani 1 1 d .
H5 H 1.0002 -0.0831 0.6341 0.047 Uiso 1 1 calc R
P1 P 1.17264(3) -0.05304(2) 0.407369(19) 0.03051(10) Uani 1 1 d .
O3 O 1.17585(10) 0.00572(6) 0.34873(6) 0.0417(3) Uani 1 1 d .
O2 O 1.13745(10) -0.12159(6) 0.36908(6) 0.0443(3) Uani 1 1 d .
O4 O 1.29491(8) -0.05523(6) 0.45114(6) 0.0408(3) Uani 1 1 d .
C15 C 1.29580(13) -0.15490(9) 0.53174(10) 0.0441(4) Uani 1 1 d .
H15 H 1.2316 -0.1713 0.5025 0.053 Uiso 1 1 calc R
C10 C 1.30767(12) -0.41005(9) 0.78579(8) 0.0374(3) Uani 1 1 d .
H10 H 1.3201 -0.3800 0.7519 0.045 Uiso 1 1 calc R
C14 C 1.34050(12) -0.09448(8) 0.51320(8) 0.0352(3) Uani 1 1 d .
C9 C 1.20974(11) -0.43775(8) 0.77394(8) 0.0325(3) Uani 1 1 d .
C13 C 1.19778(13) -0.48158(11) 0.82695(10) 0.0515(5) Uani 1 1 d .
H13 H 1.1336 -0.5019 0.8218 0.062 Uiso 1 1 calc R
C11 C 1.38710(12) -0.42676(9) 0.84768(8) 0.0360(3) Uani 1 1 d .
H11 H 1.4524 -0.4079 0.8537 0.043 Uiso 1 1 calc R
C12 C 1.28073(14) -0.49533(10) 0.88753(10) 0.0521(5) Uani 1 1 d .
H12 H 1.2701 -0.5251 0.9222 0.062 Uiso 1 1 calc R
C20 C 1.21348(12) 0.07607(9) 0.36018(10) 0.0428(4) Uani 1 1 d .
C19 C 1.43602(13) -0.07050(10) 0.55613(10) 0.0462(4) Uani 1 1 d .
H19 H 1.4656 -0.0296 0.5433 0.055 Uiso 1 1 calc R
C16 C 1.34809(17) -0.19075(10) 0.59465(11) 0.0557(5) Uani 1 1 d .
H16 H 1.3181 -0.2311 0.6080 0.067 Uiso 1 1 calc R
C17 C 1.44376(17) -0.16744(11) 0.63765(11) 0.0609(5) Uani 1 1 d .
H17 H 1.4785 -0.1921 0.6796 0.073 Uiso 1 1 calc R
C21 C 1.21436(16) 0.11204(11) 0.29931(12) 0.0615(5) Uani 1 1 d .
H21 H 1.1917 0.0890 0.2552 0.074 Uiso 1 1 calc R
C18 C 1.48766(16) -0.10735(11) 0.61816(11) 0.0584(5) Uani 1 1 d .
H18 H 1.5525 -0.0915 0.6470 0.070 Uiso 1 1 calc R
C25 C 1.24696(14) 0.10927(10) 0.42571(12) 0.0542(5) Uani 1 1 d .
H25 H 1.2466 0.0846 0.4665 0.065 Uiso 1 1 calc R
C22 C 1.2495(2) 0.18305(14) 0.30510(18) 0.0899(9) Uani 1 1 d .
H22 H 1.2507 0.2078 0.2646 0.108 Uiso 1 1 calc R
N2 N 1.37531(10) -0.46854(7) 0.89942(6) 0.0343(3) Uani 1 1 d .
C24 C 1.28140(17) 0.18069(12) 0.42978(16) 0.0751(7) Uani 1 1 d .
H24 H 1.3041 0.2040 0.4738 0.090 Uiso 1 1 calc R
C23 C 1.2823(2) 0.21711(13) 0.3699(2) 0.0958(10) Uani 1 1 d .
H23 H 1.3053 0.2649 0.3733 0.115 Uiso 1 1 calc R
O1W O 1.0000 -0.19536(13) 0.2500 0.0780(8) Uani 1 2 d S
H1W H 1.035(2) -0.1686(13) 0.2830(13) 0.084(8) Uiso 1 1 d .

loop_
_atom_site_aniso_label
_atom_site_aniso_U_11
_atom_site_aniso_U_22
_atom_site_aniso_U_33
_atom_site_aniso_U_23
_atom_site_aniso_U_13
_atom_site_aniso_U_12
Zn1 0.03284(13) 0.02588(12) 0.02504(12) -0.00218(8) 0.00634(9) -0.00075(8)
O1 0.0368(5) 0.0392(6) 0.0325(5) -0.0037(4) 0.0128(4) 0.0017(4)
N1 0.0334(6) 0.0299(6) 0.0308(6) 0.0012(5) 0.0079(5) 0.0015(5)
C3 0.0305(7) 0.0334(8) 0.0357(8) 0.0079(6) 0.0011(6) 0.0025(6)
C7 0.0432(9) 0.0353(8) 0.0422(9) 0.0093(7) -0.0015(7) 0.0009(7)
C2 0.0445(9) 0.0310(7) 0.0378(8) -0.0019(6) 0.0100(7) 0.0013(6)
C6 0.0429(9) 0.0360(8) 0.0431(9) 0.0121(7) 0.0007(7) 0.0003(6)
C1 0.0450(9) 0.0343(8) 0.0314(8) -0.0002(6) 0.0127(7) -0.0006(6)
C8 0.0353(8) 0.0373(8) 0.0340(8) 0.0097(6) 0.0026(6) -0.0007(6)
C4 0.0557(10) 0.0439(9) 0.0311(8) 0.0091(7) 0.0143(7) 0.0094(7)
C5 0.0471(9) 0.0373(8) 0.0316(8) 0.0004(6) 0.0116(7) 0.0087(6)
P1 0.03341(19) 0.03084(19) 0.02688(18) -0.00089(14) 0.00947(15) -0.00014(14)
O3 0.0538(7) 0.0396(6) 0.0313(6) 0.0042(4) 0.0135(5) -0.0031(5)
O2 0.0561(7) 0.0361(6) 0.0401(6) -0.0082(5) 0.0152(5) -0.0029(5)
O4 0.0332(6) 0.0444(6) 0.0440(6) 0.0106(5) 0.0119(5) 0.0015(4)
C15 0.0432(9) 0.0373(8) 0.0499(10) 0.0021(7) 0.0128(8) -0.0007(7)
C10 0.0366(8) 0.0426(9) 0.0320(8) 0.0117(6) 0.0099(6) -0.0009(6)
C14 0.0353(8) 0.0346(8) 0.0365(8) 0.0000(6) 0.0131(6) 0.0064(6)
C9 0.0337(7) 0.0308(7) 0.0298(7) 0.0065(6) 0.0063(6) 0.0027(6)
C13 0.0341(8) 0.0673(12) 0.0465(10) 0.0252(9) 0.0046(7) -0.0095(8)
C11 0.0323(7) 0.0409(8) 0.0331(8) 0.0070(6) 0.0086(6) -0.0025(6)
C12 0.0423(9) 0.0673(12) 0.0410(10) 0.0274(8) 0.0062(8) -0.0092(8)
C20 0.0341(8) 0.0377(8) 0.0533(10) 0.0115(7) 0.0102(7) 0.0035(6)
C19 0.0414(9) 0.0439(9) 0.0506(10) 0.0000(8) 0.0117(8) -0.0013(7)
C16 0.0714(13) 0.0410(10) 0.0549(11) 0.0112(8) 0.0213(10) 0.0020(9)
C17 0.0727(14) 0.0583(12) 0.0423(10) 0.0082(9) 0.0066(10) 0.0146(10)
C21 0.0584(12) 0.0568(12) 0.0662(13) 0.0284(10) 0.0167(10) 0.0090(9)
C18 0.0506(11) 0.0616(12) 0.0492(11) -0.0032(9) -0.0017(9) 0.0049(9)
C25 0.0471(10) 0.0443(10) 0.0651(12) 0.0004(9) 0.0105(9) -0.0053(8)
C22 0.0809(17) 0.0668(16) 0.116(2) 0.0530(16) 0.0250(17) 0.0032(13)
N2 0.0340(6) 0.0367(7) 0.0292(6) 0.0068(5) 0.0065(5) 0.0007(5)
C24 0.0565(12) 0.0482(12) 0.1053(19) -0.0079(12) 0.0062(13) -0.0089(9)
C23 0.0733(16) 0.0442(13) 0.153(3) 0.0283(16) 0.0157(18) -0.0086(11)
O1W 0.1063(19) 0.0476(12) 0.0546(13) 0.000 -0.0076(13) 0.000

loop_
_atom_type_symbol
_atom_type_description
_atom_type_scat_dispersion_real
_atom_type_scat_dispersion_imag
_atom_type_scat_source
C C 0.0033 0.0016 'International Tables Vol C Tables 4.2.6.8 and 6.1.1.4'
H H 0.0000 0.0000 'International Tables Vol C Tables 4.2.6.8 and 6.1.1.4'
N N 0.0061 0.0033 'International Tables Vol C Tables 4.2.6.8 and 6.1.1.4'
O O 0.0106 0.0060 'International Tables Vol C Tables 4.2.6.8 and 6.1.1.4'
P P 0.1023 0.0942 'International Tables Vol C Tables 4.2.6.8 and 6.1.1.4'
Zn Zn 0.2839 1.4301 'International Tables Vol C Tables 4.2.6.8 and 6.1.1.4'

loop_
_geom_angle_atom_site_label_1
_geom_angle_atom_site_label_2
_geom_angle_atom_site_label_3
_geom_angle
_geom_angle_site_symmetry_1
_geom_angle_site_symmetry_3
O1 Zn1 O1 180.0 . 5_756
O1 Zn1 N1 89.92(4) . .
O1 Zn1 N1 90.08(4) 5_756 .
O1 Zn1 N1 90.08(4) . 5_756
O1 Zn1 N1 89.92(4) 5_756 5_756
N1 Zn1 N1 180.000(1) . 5_756
O1 Zn1 N2 91.28(4) . 8_445
O1 Zn1 N2 88.72(4) 5_756 8_445
N1 Zn1 N2 92.07(5) . 8_445
N1 Zn1 N2 87.93(5) 5_756 8_445
O1 Zn1 N2 88.72(4) . 4_756
O1 Zn1 N2 91.28(4) 5_756 4_756
N1 Zn1 N2 87.93(5) . 4_756
N1 Zn1 N2 92.07(5) 5_756 4_756
N2 Zn1 N2 180.0 8_445 4_756
P1 O1 Zn1 163.25(7) . .
C1 N1 C5 116.32(13) . .
C1 N1 Zn1 122.69(10) . .
C5 N1 Zn1 120.91(10) . .
C2 C3 C4 116.48(14) . .
C2 C3 C6 121.03(15) . .
C4 C3 C6 122.48(15) . .
C8 C7 C6 112.93(13) . .
C1 C2 C3 119.90(15) . .
C3 C6 C7 112.22(13) . .
N1 C1 C2 123.69(14) . .
C9 C8 C7 114.03(13) . .
C5 C4 C3 120.25(15) . .
N1 C5 C4 123.35(15) . .
O2 P1 O1 118.87(7) . .
O2 P1 O3 106.72(6) . .
O1 P1 O3 110.81(6) . .
O2 P1 O4 111.18(7) . .
O1 P1 O4 109.43(6) . .
O3 P1 O4 97.76(6) . .
C20 O3 P1 127.70(11) . .
C14 O4 P1 125.03(10) . .
C14 C15 C16 118.92(17) . .
C11 C10 C9 120.27(14) . .
C19 C14 C15 120.61(15) . .
C19 C14 O4 116.04(14) . .
C15 C14 O4 123.34(14) . .
C13 C9 C10 116.17(14) . .
C13 C9 C8 121.91(14) . .
C10 C9 C8 121.90(13) . .
C12 C13 C9 120.14(16) . .
N2 C11 C10 123.59(14) . .
N2 C12 C13 123.99(15) . .
C25 C20 C21 121.26(18) . .
C25 C20 O3 124.18(16) . .
C21 C20 O3 114.56(17) . .
C14 C19 C18 119.74(17) . .
C17 C16 C15 120.88(18) . .
C16 C17 C18 119.50(18) . .
C20 C21 C22 118.9(2) . .
C17 C18 C19 120.34(18) . .
C20 C25 C24 118.5(2) . .
C23 C22 C21 120.6(2) . .
C12 N2 C11 115.82(13) . .
C12 N2 Zn1 118.24(10) . 4_746
C11 N2 Zn1 125.89(10) . 4_746
C23 C24 C25 120.9(2) . .
C22 C23 C24 119.9(2) . .

loop_
_geom_bond_atom_site_label_1
_geom_bond_atom_site_label_2
_geom_bond_distance
_geom_bond_site_symmetry_2
Zn1 O1 2.1339(10) .
Zn1 O1 2.1339(10) 5_756
Zn1 N1 2.1607(12) .
Zn1 N1 2.1607(12) 5_756
Zn1 N2 2.2322(12) 8_445
Zn1 N2 2.2322(12) 4_756
O1 P1 1.4843(11) .
N1 C1 1.3373(19) .
N1 C5 1.3398(19) .
C3 C2 1.384(2) .
C3 C4 1.386(2) .
C3 C6 1.509(2) .
C7 C8 1.513(2) .
C7 C6 1.523(2) .
C2 C1 1.378(2) .
C8 C9 1.506(2) .
C4 C5 1.375(2) .
P1 O2 1.4707(11) .
P1 O3 1.6013(11) .
P1 O4 1.6119(11) .
O3 C20 1.386(2) .
O4 C14 1.3863(18) .
C15 C14 1.378(2) .
C15 C16 1.385(2) .
C10 C11 1.380(2) .
C10 C9 1.381(2) .
C14 C19 1.377(2) .
C9 C13 1.379(2) .
C13 C12 1.377(2) .
C11 N2 1.3359(19) .
C12 N2 1.333(2) .
C20 C25 1.372(3) .
C20 C21 1.382(3) .
C19 C18 1.379(3) .
C16 C17 1.375(3) .
C17 C18 1.375(3) .
C21 C22 1.385(3) .
C25 C24 1.391(3) .
C22 C23 1.366(4) .
N2 Zn1 2.2322(12) 4_746
C24 C23 1.370(4) .
